data_1526336
loop_
_publ_author_name
'Ratuszna, A.'
'Malecki, G.'

_publ_section_title
;
 Crystal structure of cubic K Me (M (C N)6)2 and monoclinic Mn3 (Fe (C
 N)6)2 with Me = Co, Ni, Cu; M = Co, Fe
;
_journal_name_full 'Materials Science Forum'
_journal_page_first 947
_journal_page_last 953
_journal_volume 321
_journal_year 2000
_chemical_formula_sum 'C12 H4 Fe2 Mn3 N12 O2'
_chemical_name_systematic 'Mn3 (Fe (C N)6)2 (H2 O)2'
_space_group_IT_number 14
_symmetry_space_group_name_Hall '-P 2ybc'
_symmetry_space_group_name_H-M 'P 1 21/c 1'
_cell_angle_alpha 90
_cell_angle_beta 92.92
_cell_angle_gamma 90
_cell_formula_units_Z 2
_cell_length_a 10.121
_cell_length_b 10.117
_cell_length_c 10.136
_cell_volume 1036.520
_citation_journal_id_ASTM MSFOEP
_cod_data_source_file Ratuszna_MSFOEP_2000_355.cif
_cod_data_source_block C12H4Fe2Mn3N12O2
_cod_original_cell_volume 1036.52
_cod_database_code 1526336

loop_
_symmetry_equiv_pos_as_xyz
x,y,z
-x,y+1/2,-z+1/2
-x,-y,-z
x,-y-1/2,z-1/2

loop_
_atom_site_label
_atom_site_type_symbol
_atom_site_fract_x
_atom_site_fract_y
_atom_site_fract_z
_atom_site_occupancy
_atom_site_U_iso_or_equiv
N3 N-3 -0.002 0 0.299 1 0.0
C5 C+2 0.5 0.186 0.504 1 0.0
N2 N-3 -0.007 0.301 -0.006 1 0.0
Mn3 Mn+2 0.248 0.246 0.242 0.5 0.0
N6 N-3 0.802 0.499 -0.005 1 0.0
O2 O-2 0.702 0.246 0.335 0.5 0.0
Fe1 Fe+3 0 0 0 1 0.0
C1 C+2 0.186 0.008 -0.001 1 0.0
C3 C+2 -0.011 -0.001 0.186 1 0.0
Fe2 Fe+3 0.5 0 0.5 1 0.0
O1 O-2 0.234 0.781 0.29 0.5 0.0
N5 N-3 0.5 0.3 0.499 1 0.0
C4 C+2 0.499 0.5 0.186 1 0.0
N1 N-3 0.3 -0.006 -0.001 1 0.0
Mn2 Mn+2 0 0 0.5 1 0.0
N4 N-3 0.5 0.5 0.3 1 0.0
C2 C+2 0.002 0.187 0.002 1 0.0
C6 C+2 0.687 0.496 -0.016 1 0.0
Mn1 Mn+2 0.5 0 0 1 0.0
